data_4066726
loop_
_publ_author_name
'Riederer, Stephanie K. U.'
'Gigler, Peter'
'H\"ogerl, Manuel P.'
'Herdtweck, Eberhardt'
'Bechlars, Bettina'
'Herrmann, Wolfgang A.'
'K\"uhn, Fritz E.'

_publ_section_title
;
 Impact of Ligand Modification on Structures and Catalytic Activities of
 Chelating Bis-Carbene Rhodium(I) Complexes&#x2020;
;
_journal_issue 21
_journal_name_full Organometallics
_journal_page_first 5681
_journal_paper_doi 10.1021/om1005897
_journal_volume 29
_journal_year 2010
_chemical_formula_moiety 'C30 H38 N4 Rh, F6 P'
_chemical_formula_sum 'C30 H38 F6 N4 P Rh'
_chemical_formula_weight 702.52
_chemical_name_systematic ?
_space_group_IT_number 14
_symmetry_cell_setting monoclinic
_symmetry_Int_Tables_number 14
_symmetry_space_group_name_Hall '-P 2yn'
_symmetry_space_group_name_H-M 'P 1 21/n 1'
_atom_sites_solution_hydrogens difmap
_atom_sites_solution_primary direct
_atom_sites_solution_secondary difmap
_cell_angle_alpha 90
_cell_angle_beta 93.201(2)
_cell_angle_gamma 90
_cell_formula_units_Z 4
_cell_length_a 8.8033(3)
_cell_length_b 16.3740(6)
_cell_length_c 20.3031(8)
_cell_measurement_reflns_used 9755
_cell_measurement_temperature 173(1)
_cell_measurement_theta_max 25.35
_cell_measurement_theta_min 1.60
_cell_volume 2922.03(19)
_computing_cell_refinement 'SAINT (Bruker, 2008b)'
_computing_data_collection 'APEX II Control Software (Bruker, 2008a)'
_computing_data_reduction 'SAINT (Bruker, 2008b)'
_computing_molecular_graphics 'PLATON (Spek, 2009)'
_computing_publication_material 'PLATON (Spek, 2009)'
_computing_structure_refinement 'SHELXL97 (Sheldrick, 1998)'
_computing_structure_solution 'SIR97 (Altomare, 1999)'
_diffrn_ambient_temperature 173(1)
_diffrn_detector ' CCD plate '
_diffrn_detector_area_resol_mean 16
_diffrn_measured_fraction_theta_full 0.985
_diffrn_measured_fraction_theta_max 0.985
_diffrn_measurement_device ' \k-geometry diffractometer '
_diffrn_measurement_device_type ' Bruker APEX-II CCD '
_diffrn_measurement_method ' phi- and omega-rotation '
_diffrn_radiation_monochromator graphite
_diffrn_radiation_source 'rotating anode FR591'
_diffrn_radiation_type 'Mo K\a'
_diffrn_radiation_wavelength 0.71073
_diffrn_reflns_av_R_equivalents 0.0227
_diffrn_reflns_av_sigmaI/netI 0.0131
_diffrn_reflns_limit_h_max 10
_diffrn_reflns_limit_h_min -10
_diffrn_reflns_limit_k_max 18
_diffrn_reflns_limit_k_min -19
_diffrn_reflns_limit_l_max 24
_diffrn_reflns_limit_l_min -24
_diffrn_reflns_number 45998
_diffrn_reflns_theta_full 25.35
_diffrn_reflns_theta_max 25.35
_diffrn_reflns_theta_min 1.60
_diffrn_standards_decay_% 0
_exptl_absorpt_coefficient_mu 0.706
_exptl_absorpt_correction_T_max 0.7452
_exptl_absorpt_correction_T_min 0.6801
_exptl_absorpt_correction_type multi-scan
_exptl_absorpt_process_details 'SADABS, Bruker, 2008b'
_exptl_crystal_colour orange
_exptl_crystal_density_diffrn 1.597
_exptl_crystal_density_meas ?
_exptl_crystal_density_method none
_exptl_crystal_description fragment
_exptl_crystal_F_000 1440
_exptl_crystal_size_max 0.56
_exptl_crystal_size_mid 0.36
_exptl_crystal_size_min 0.23
_refine_diff_density_max 0.368
_refine_diff_density_min -0.355
_refine_diff_density_rms 0.049
_refine_ls_extinction_coef 0.0045(2)
_refine_ls_extinction_expression Fc^*^=kFc[1+0.001xFc^2^\l^3^/sin(2\q)]^-1/4^
_refine_ls_extinction_method SHELXL
_refine_ls_goodness_of_fit_ref 1.069
_refine_ls_hydrogen_treatment refall
_refine_ls_matrix_type full
_refine_ls_number_parameters 532
_refine_ls_number_reflns 5278
_refine_ls_number_restraints 0
_refine_ls_restrained_S_all 1.069
_refine_ls_R_factor_all 0.0214
_refine_ls_R_factor_gt 0.0194
_refine_ls_shift/su_max 0.001
_refine_ls_shift/su_mean 0.000
_refine_ls_structure_factor_coef Fsqd
_refine_ls_weighting_details 'w=1/[\s^2^(Fo^2^)+(0.0209P)^2^+2.0418P] where P=(Fo^2^+2Fc^2^)/3'
_refine_ls_weighting_scheme sigma
_refine_ls_wR_factor_gt 0.0482
_refine_ls_wR_factor_ref 0.0504
_reflns_number_gt 4940
_reflns_number_total 5278
_reflns_threshold_expression I>2\s(I)
_cod_data_source_file om1005897_si_003.cif
_cod_data_source_block compound_bim-3-2-iPr
_cod_depositor_comments
;
The following automatic conversions were performed:

'_symmetry_cell_setting' value 'Monoclinic' changed to 'monoclinic'
according to /home/saulius/struct/CIF-dictionaries/cif_core.dic
dictionary named 'cif_core.dic' version 2.4.1 from 2010-06-29.

Automatic conversion script
Id: cif_fix_values 1715 2011-07-08 13:25:40Z adriana 

The following automatic conversions were performed:

'_exptl_crystal_density_meas' value 'none' was changed to '?' - the
value is perceived as not measured.

Automatic conversion script
Id: cif_fix_values 3008 2015-01-20 13:52:24Z robertas 
;
_cod_original_sg_symbol_H-M 'P 21/n'
_cod_database_code 4066726

loop_
_symmetry_equiv_pos_site_id
_symmetry_equiv_pos_as_xyz
1 x,y,z
2 1/2-x,1/2+y,1/2-z
3 -x,-y,-z
4 1/2+x,1/2-y,1/2+z

loop_
_atom_site_aniso_label
_atom_site_aniso_U_11
_atom_site_aniso_U_22
_atom_site_aniso_U_33
_atom_site_aniso_U_23
_atom_site_aniso_U_13
_atom_site_aniso_U_12
Rh1 0.0140(1) 0.0134(1) 0.0206(1) 0.0001(1) 0.0038(1) 0.0002(1)
N1 0.0195(6) 0.0164(7) 0.0206(6) -0.0015(5) 0.0035(5) -0.0003(5)
N2 0.0186(6) 0.0170(7) 0.0212(6) 0.0002(5) 0.0032(5) 0.0026(5)
N3 0.0211(6) 0.0166(7) 0.0214(6) 0.0009(5) 0.0027(5) -0.0014(5)
N4 0.0184(6) 0.0155(7) 0.0228(6) 0.0000(5) 0.0029(5) -0.0015(5)
C1 0.0181(7) 0.0160(8) 0.0320(8) 0.0033(6) 0.0055(6) -0.0026(6)
C2 0.0195(7) 0.0208(8) 0.0274(8) -0.0047(7) 0.0058(6) -0.0064(6)
C3 0.0179(8) 0.0402(11) 0.0257(8) -0.0017(8) 0.0000(7) -0.0016(7)
C4 0.0246(8) 0.0379(11) 0.0293(9) 0.0053(8) 0.0012(7) 0.0111(8)
C5 0.0238(8) 0.0179(9) 0.0358(9) 0.0044(7) 0.0098(7) 0.0073(6)
C6 0.0213(8) 0.0196(9) 0.0314(8) -0.0065(7) 0.0068(6) 0.0028(6)
C7 0.0237(9) 0.0310(10) 0.0249(8) -0.0033(7) 0.0062(6) 0.0021(7)
C8 0.0209(8) 0.0296(10) 0.0254(8) 0.0062(7) 0.0042(6) -0.0022(7)
C9 0.0154(7) 0.0153(8) 0.0210(7) -0.0004(6) 0.0024(5) -0.0024(6)
C10 0.0181(7) 0.0172(8) 0.0267(8) -0.0040(6) 0.0027(6) -0.0022(6)
C11 0.0185(7) 0.0175(8) 0.0274(8) -0.0043(6) 0.0026(6) 0.0006(6)
C12 0.0244(8) 0.0233(9) 0.0344(10) -0.0016(7) -0.0015(7) 0.0055(7)
C13 0.0242(8) 0.0250(10) 0.0476(11) -0.0090(8) -0.0018(7) 0.0085(7)
C14 0.0228(8) 0.0306(10) 0.0430(10) -0.0175(8) 0.0081(7) 0.0018(7)
C15 0.0252(8) 0.0257(9) 0.0274(9) -0.0088(7) 0.0061(7) -0.0041(7)
C16 0.0172(7) 0.0144(8) 0.0239(7) 0.0002(6) 0.0019(6) 0.0011(6)
C17 0.0197(7) 0.0157(8) 0.0278(8) 0.0045(6) 0.0033(6) 0.0019(6)
C18 0.0185(7) 0.0163(8) 0.0281(8) 0.0041(6) 0.0031(6) 0.0028(6)
C19 0.0222(8) 0.0170(8) 0.0367(9) 0.0034(7) -0.0001(7) -0.0012(6)
C20 0.0226(8) 0.0226(9) 0.0462(11) 0.0112(8) 0.0047(7) -0.0025(7)
C21 0.0296(9) 0.0309(10) 0.0380(10) 0.0141(8) 0.0129(8) 0.0004(7)
C22 0.0310(9) 0.0246(9) 0.0288(9) 0.0058(7) 0.0075(7) 0.0029(7)
C23 0.0300(8) 0.0214(9) 0.0184(7) -0.0010(6) 0.0029(6) -0.0014(7)
C24 0.0241(8) 0.0220(9) 0.0192(8) 0.0015(6) -0.0006(6) -0.0026(7)
C25 0.0197(7) 0.0224(9) 0.0212(8) 0.0022(6) 0.0043(6) 0.0022(6)
C26 0.0238(8) 0.0221(9) 0.0236(8) -0.0031(6) 0.0025(6) -0.0027(7)
C27 0.0231(8) 0.0286(10) 0.0265(9) -0.0011(7) 0.0015(6) 0.0002(7)
C28 0.0257(9) 0.0306(10) 0.0358(10) 0.0125(8) 0.0010(8) -0.0026(8)
C29 0.0294(9) 0.0298(11) 0.0310(9) -0.0004(8) -0.0046(7) -0.0020(8)
C30 0.0358(10) 0.0312(11) 0.0382(11) -0.0111(8) 0.0031(8) 0.0051(8)
P 0.0333(2) 0.0322(3) 0.0223(2) 0.0005(2) 0.0021(2) -0.0026(2)
F1 0.0477(7) 0.0618(8) 0.0265(5) 0.0080(5) -0.0031(5) -0.0026(6)
F2 0.0345(6) 0.0875(10) 0.0452(7) -0.0051(7) 0.0014(5) 0.0055(6)
F3 0.0886(10) 0.0328(7) 0.0587(8) -0.0029(6) 0.0058(7) -0.0077(7)
F4 0.0385(7) 0.0706(10) 0.0620(8) 0.0129(7) 0.0177(6) 0.0015(6)
F5 0.0817(10) 0.0360(8) 0.0590(8) -0.0098(6) 0.0184(7) -0.0146(7)
F6 0.0789(9) 0.0714(9) 0.0242(6) 0.0057(6) 0.0014(6) 0.0042(7)

loop_
_atom_site_label
_atom_site_type_symbol
_atom_site_thermal_displace_type
_atom_site_fract_x
_atom_site_fract_y
_atom_site_fract_z
_atom_site_occupancy
_atom_site_U_iso_or_equiv
Rh1 Rh Uani 0.47521(1) 0.24863(1) 0.12479(1) 1.000 0.0159(1)
N1 N Uani 0.26173(14) 0.34444(8) 0.21405(6) 1.000 0.0187(4)
N2 N Uani 0.23703(14) 0.38345(8) 0.11156(6) 1.000 0.0189(4)
N3 N Uani 0.30578(14) 0.16584(8) 0.22576(6) 1.000 0.0196(4)
N4 N Uani 0.23895(14) 0.10489(8) 0.13370(6) 1.000 0.0188(4)
C1 C Uani 0.60848(17) 0.34563(10) 0.07706(8) 1.000 0.0219(4)
C2 C Uani 0.67963(17) 0.32817(10) 0.13751(8) 1.000 0.0224(4)
C3 C Uani 0.82317(19) 0.27756(12) 0.14898(9) 1.000 0.0280(5)
C4 C Uani 0.7906(2) 0.18810(12) 0.16394(9) 1.000 0.0306(5)
C5 C Uani 0.65492(19) 0.15410(10) 0.12426(9) 1.000 0.0255(5)
C6 C Uani 0.61050(18) 0.17189(10) 0.05960(8) 1.000 0.0239(5)
C7 C Uani 0.69824(19) 0.22339(12) 0.01221(8) 1.000 0.0264(5)
C8 C Uani 0.65105(19) 0.31356(11) 0.01081(8) 1.000 0.0252(5)
C9 C Uani 0.31678(16) 0.33159(9) 0.15342(7) 1.000 0.0172(4)
C10 C Uani 0.14984(17) 0.40505(10) 0.21114(8) 1.000 0.0206(4)
C11 C Uani 0.13342(17) 0.43005(10) 0.14569(8) 1.000 0.0211(4)
C12 C Uani 0.02723(19) 0.48987(11) 0.12597(9) 1.000 0.0275(5)
C13 C Uani -0.0616(2) 0.52170(12) 0.17417(10) 1.000 0.0324(6)
C14 C Uani -0.04590(19) 0.49540(12) 0.23933(10) 1.000 0.0319(5)
C15 C Uani 0.06064(18) 0.43688(11) 0.25959(9) 1.000 0.0259(5)
C16 C Uani 0.33073(16) 0.16427(9) 0.16013(7) 1.000 0.0185(4)
C17 C Uani 0.19455(17) 0.10968(10) 0.24123(8) 1.000 0.0210(4)
C18 C Uani 0.15285(17) 0.06932(10) 0.18244(8) 1.000 0.0209(4)
C19 C Uani 0.04234(18) 0.00792(10) 0.18053(9) 1.000 0.0254(5)
C20 C Uani -0.02602(19) -0.00860(11) 0.23891(10) 1.000 0.0304(5)
C21 C Uani 0.0143(2) 0.03279(12) 0.29712(9) 1.000 0.0324(6)
C22 C Uani 0.1262(2) 0.09279(11) 0.29985(9) 1.000 0.0279(5)
C23 C Uani 0.3019(2) 0.30296(10) 0.27705(8) 1.000 0.0232(5)
C24 C Uani 0.38646(18) 0.22293(10) 0.27063(8) 1.000 0.0218(5)
C25 C Uani 0.24199(17) 0.37977(10) 0.03870(7) 1.000 0.0210(5)
C26 C Uani 0.22905(18) 0.08532(10) 0.06248(8) 1.000 0.0231(5)
C27 C Uani 0.09201(19) 0.34792(12) 0.00791(9) 1.000 0.0261(5)
C28 C Uani 0.2870(2) 0.46174(12) 0.00969(10) 1.000 0.0307(6)
C29 C Uani 0.0681(2) 0.09889(12) 0.03315(9) 1.000 0.0303(6)
C30 C Uani 0.2912(2) 0.00048(13) 0.04973(10) 1.000 0.0350(6)
P P Uani 0.78665(5) 0.29889(3) 0.37229(2) 1.000 0.0293(1)
F1 F Uani 0.82079(14) 0.28103(8) 0.44912(5) 1.000 0.0455(4)
F2 F Uani 0.61010(13) 0.30980(10) 0.38535(6) 1.000 0.0558(5)
F3 F Uani 0.81325(18) 0.39399(8) 0.38555(7) 1.000 0.0600(5)
F4 F Uani 0.96233(14) 0.28753(9) 0.35954(7) 1.000 0.0565(5)
F5 F Uani 0.75861(17) 0.20421(8) 0.35938(7) 1.000 0.0584(5)
F6 F Uani 0.75045(17) 0.31765(9) 0.29594(6) 1.000 0.0582(5)
H11 H Uiso 0.547(2) 0.3919(12) 0.0747(8) 1.000 0.021(4)
H21 H Uiso 0.656(2) 0.3602(12) 0.1731(9) 1.000 0.027(5)
H31 H Uiso 0.883(2) 0.2972(13) 0.1834(10) 1.000 0.034(5)
H32 H Uiso 0.883(2) 0.2845(13) 0.1112(10) 1.000 0.032(5)
H41 H Uiso 0.878(3) 0.1557(14) 0.1554(11) 1.000 0.044(6)
H42 H Uiso 0.771(2) 0.1832(12) 0.2095(10) 1.000 0.031(5)
H51 H Uiso 0.611(2) 0.1079(12) 0.1415(9) 1.000 0.024(5)
H61 H Uiso 0.535(2) 0.1358(12) 0.0366(9) 1.000 0.031(5)
H71 H Uiso 0.684(2) 0.2013(12) -0.0317(10) 1.000 0.030(5)
H72 H Uiso 0.803(2) 0.2177(12) 0.0239(9) 1.000 0.027(5)
H81 H Uiso 0.731(2) 0.3461(12) -0.0065(9) 1.000 0.029(5)
H82 H Uiso 0.562(2) 0.3207(11) -0.0196(9) 1.000 0.025(5)
H121 H Uiso 0.014(2) 0.5066(12) 0.0829(10) 1.000 0.026(5)
H131 H Uiso -0.126(2) 0.5593(13) 0.1637(10) 1.000 0.032(5)
H141 H Uiso -0.110(2) 0.5152(13) 0.2692(11) 1.000 0.039(6)
H151 H Uiso 0.069(2) 0.4193(12) 0.3028(10) 1.000 0.031(5)
H191 H Uiso 0.013(2) -0.0207(12) 0.1411(9) 1.000 0.026(5)
H201 H Uiso -0.101(2) -0.0474(13) 0.2384(10) 1.000 0.035(5)
H211 H Uiso -0.034(2) 0.0231(13) 0.3346(11) 1.000 0.039(6)
H221 H Uiso 0.152(2) 0.1206(12) 0.3391(10) 1.000 0.031(5)
H231 H Uiso 0.209(2) 0.2946(12) 0.2973(9) 1.000 0.026(5)
H232 H Uiso 0.360(2) 0.3383(13) 0.3048(10) 1.000 0.032(5)
H241 H Uiso 0.488(2) 0.2306(12) 0.2540(9) 1.000 0.025(5)
H242 H Uiso 0.397(2) 0.1993(11) 0.3142(9) 1.000 0.023(4)
H251 H Uiso 0.317(2) 0.3414(11) 0.0315(8) 1.000 0.020(4)
H261 H Uiso 0.291(2) 0.1251(11) 0.0442(8) 1.000 0.019(4)
H271 H Uiso 0.073(2) 0.2955(13) 0.0238(10) 1.000 0.029(5)
H272 H Uiso 0.096(2) 0.3436(12) -0.0383(10) 1.000 0.033(5)
H273 H Uiso 0.011(2) 0.3814(12) 0.0182(9) 1.000 0.026(5)
H281 H Uiso 0.372(3) 0.4832(13) 0.0310(11) 1.000 0.039(6)
H282 H Uiso 0.209(3) 0.4980(15) 0.0120(11) 1.000 0.048(6)
H283 H Uiso 0.309(2) 0.4531(13) -0.0332(12) 1.000 0.041(6)
H291 H Uiso 0.033(3) 0.1514(15) 0.0431(11) 1.000 0.046(6)
H292 H Uiso -0.003(2) 0.0594(13) 0.0495(10) 1.000 0.037(5)
H293 H Uiso 0.066(3) 0.0961(14) -0.0134(12) 1.000 0.047(6)
H301 H Uiso 0.393(3) -0.0043(13) 0.0681(10) 1.000 0.038(5)
H302 H Uiso 0.292(2) -0.0082(13) 0.0031(12) 1.000 0.042(6)
H303 H Uiso 0.233(2) -0.0384(14) 0.0694(10) 1.000 0.037(6)

loop_
_atom_type_symbol
_atom_type_description
_atom_type_scat_dispersion_real
_atom_type_scat_dispersion_imag
_atom_type_scat_source
Rh Rh -1.1178 0.9187 'International Tables Vol C Tables 4.2.6.8 and 6.1.1.4'
P P 0.1023 0.0942 'International Tables Vol C Tables 4.2.6.8 and 6.1.1.4'
N N 0.0061 0.0033 'International Tables Vol C Tables 4.2.6.8 and 6.1.1.4'
F F 0.0171 0.0103 'International Tables Vol C Tables 4.2.6.8 and 6.1.1.4'
H H 0.0000 0.0000 'International Tables Vol C Tables 4.2.6.8 and 6.1.1.4'
C C 0.0033 0.0016 'International Tables Vol C Tables 4.2.6.8 and 6.1.1.4'

loop_
_geom_angle_atom_site_label_1
_geom_angle_atom_site_label_2
_geom_angle_atom_site_label_3
_geom_angle
_geom_angle_publ_flag
C1 Rh1 C2 36.01(6) yes
C1 Rh1 C5 95.88(6) yes
C1 Rh1 C6 80.28(6) yes
C1 Rh1 C9 91.95(6) yes
C1 Rh1 C16 172.59(6) yes
C2 Rh1 C5 80.57(6) yes
C2 Rh1 C6 86.74(6) yes
C2 Rh1 C9 97.91(6) yes
C2 Rh1 C16 150.90(6) yes
C5 Rh1 C6 36.27(6) yes
C5 Rh1 C9 163.85(6) yes
C5 Rh1 C16 89.31(6) yes
C6 Rh1 C9 159.84(6) yes
C6 Rh1 C16 101.11(6) yes
C9 Rh1 C16 84.35(6) yes
F2 P F6 89.79(7) yes
F3 P F4 90.38(8) yes
F3 P F5 179.45(8) yes
F3 P F6 89.74(8) yes
F4 P F5 90.15(8) yes
F4 P F6 90.44(8) yes
F5 P F6 90.39(8) yes
F2 P F4 179.66(8) yes
F1 P F2 89.44(7) yes
F1 P F3 89.78(7) yes
F1 P F4 90.34(7) yes
F1 P F5 90.09(7) yes
F1 P F6 179.09(8) yes
F2 P F3 89.88(8) yes
F2 P F5 89.59(8) yes
C9 N1 C23 129.20(13) yes
C9 N1 C10 110.89(12) yes
C10 N1 C23 119.90(13) yes
C11 N2 C25 124.83(13) yes
C9 N2 C11 110.88(12) yes
C9 N2 C25 123.50(12) yes
C16 N3 C24 121.49(13) yes
C16 N3 C17 111.22(12) yes
C17 N3 C24 127.26(13) yes
C16 N4 C18 110.57(12) yes
C16 N4 C26 122.94(12) yes
C18 N4 C26 126.43(13) yes
Rh1 C1 C2 71.86(9) yes
Rh1 C1 C8 107.60(11) yes
C2 C1 C8 126.77(14) no
Rh1 C2 C1 72.13(9) yes
Rh1 C2 C3 111.05(11) yes
C1 C2 C3 125.70(15) no
C2 C3 C4 112.98(14) no
C3 C4 C5 113.55(15) no
Rh1 C5 C4 106.50(11) yes
Rh1 C5 C6 72.08(10) yes
C4 C5 C6 127.14(15) no
Rh1 C6 C5 71.65(10) yes
Rh1 C6 C7 111.81(11) yes
C5 C6 C7 126.27(15) no
C6 C7 C8 113.49(14) no
C1 C8 C7 113.49(14) no
Rh1 C9 N1 129.67(11) yes
Rh1 C9 N2 124.61(10) yes
N1 C9 N2 105.61(12) yes
N1 C10 C11 106.56(13) yes
N1 C10 C15 131.26(15) yes
C11 C10 C15 122.14(15) no
N2 C11 C12 133.11(15) yes
C10 C11 C12 120.83(15) no
N2 C11 C10 106.05(13) yes
C11 C12 C13 117.10(17) no
C12 C13 C14 121.63(17) no
C13 C14 C15 121.71(17) no
C10 C15 C14 116.57(17) no
Rh1 C16 N3 118.03(10) yes
Rh1 C16 N4 135.86(11) yes
N3 C16 N4 105.99(12) yes
N3 C17 C18 105.94(13) yes
N3 C17 C22 131.90(15) yes
C18 C17 C22 122.14(15) no
N4 C18 C17 106.23(13) yes
N4 C18 C19 132.85(15) yes
C17 C18 C19 120.91(15) no
C18 C19 C20 116.84(16) no
C19 C20 C21 121.95(16) no
C20 C21 C22 121.65(17) no
C17 C22 C21 116.47(16) no
N1 C23 C24 114.76(13) yes
N3 C24 C23 112.49(13) yes
C27 C25 C28 112.39(14) no
N2 C25 C27 110.52(13) yes
N2 C25 C28 111.82(13) yes
C29 C26 C30 113.75(14) no
N4 C26 C29 110.71(13) yes
N4 C26 C30 111.24(14) yes
Rh1 C1 H11 106.5(11) no
C2 C1 H11 116.7(10) no
C8 C1 H11 114.2(10) no
Rh1 C2 H21 101.9(11) no
C1 C2 H21 117.9(11) no
C3 C2 H21 114.3(11) no
C4 C3 H32 112.9(13) no
C2 C3 H31 111.5(12) no
C2 C3 H32 107.6(12) no
C4 C3 H31 107.1(13) no
H31 C3 H32 104.6(16) no
C3 C4 H41 109.5(14) no
C3 C4 H42 108.7(12) no
C5 C4 H41 108.6(14) no
C5 C4 H42 107.8(11) no
H41 C4 H42 108.6(18) no
Rh1 C5 H51 104.8(11) no
C4 C5 H51 115.7(11) no
C6 C5 H51 115.4(11) no
Rh1 C6 H61 104.6(11) no
C5 C6 H61 118.1(11) no
C7 C6 H61 112.6(11) no
C6 C7 H71 109.4(11) no
C6 C7 H72 108.0(11) no
C8 C7 H71 108.9(12) no
H71 C7 H72 105.7(15) no
C8 C7 H72 111.1(12) no
H81 C8 H82 106.2(15) no
C7 C8 H82 109.5(11) no
C1 C8 H81 110.8(11) no
C1 C8 H82 106.9(11) no
C7 C8 H81 109.6(11) no
C13 C12 H121 120.9(12) no
C11 C12 H121 122.0(12) no
C12 C13 H131 119.1(14) no
C14 C13 H131 119.2(14) no
C15 C14 H141 118.8(13) no
C13 C14 H141 119.4(13) no
C10 C15 H151 122.4(12) no
C14 C15 H151 121.0(12) no
C20 C19 H191 120.9(11) no
C18 C19 H191 122.3(11) no
C19 C20 H201 118.2(13) no
C21 C20 H201 119.8(13) no
C20 C21 H211 121.2(13) no
C22 C21 H211 117.1(13) no
C17 C22 H221 122.4(12) no
C21 C22 H221 121.1(12) no
N1 C23 H231 105.8(11) no
N1 C23 H232 109.5(13) no
C24 C23 H231 110.7(12) no
C24 C23 H232 109.3(12) no
H231 C23 H232 106.5(16) no
N3 C24 H241 106.7(11) no
N3 C24 H242 109.5(11) no
C23 C24 H241 112.3(12) no
C23 C24 H242 106.9(11) no
H241 C24 H242 108.9(15) no
C27 C25 H251 108.2(11) no
N2 C25 H251 104.2(10) no
C28 C25 H251 109.4(11) no
C30 C26 H261 110.1(11) no
N4 C26 H261 103.4(10) no
C29 C26 H261 107.0(11) no
C25 C27 H273 111.3(12) no
C25 C27 H271 109.9(11) no
C25 C27 H272 110.8(11) no
H272 C27 H273 109.8(16) no
H271 C27 H272 107.0(17) no
H271 C27 H273 108.0(16) no
C25 C28 H283 107.8(13) no
C25 C28 H281 112.3(14) no
C25 C28 H282 109.9(16) no
H281 C28 H282 109(2) no
H281 C28 H283 107.4(19) no
H282 C28 H283 110.5(19) no
C26 C29 H291 111.1(16) no
C26 C29 H292 111.9(12) no
C26 C29 H293 110.5(16) no
H291 C29 H292 108(2) no
H291 C29 H293 106(2) no
H292 C29 H293 109.4(19) no
C26 C30 H301 110.3(13) no
C26 C30 H302 109.1(13) no
C26 C30 H303 110.1(13) no
H301 C30 H302 108.4(17) no
H301 C30 H303 107.9(18) no
H302 C30 H303 111.1(18) no

loop_
_geom_bond_atom_site_label_1
_geom_bond_atom_site_label_2
_geom_bond_distance
_geom_bond_publ_flag
Rh1 C1 2.2283(16) yes
Rh1 C2 2.2247(16) yes
Rh1 C5 2.2137(17) yes
Rh1 C6 2.2193(16) yes
Rh1 C9 2.0540(14) yes
Rh1 C16 2.0353(15) yes
P F4 1.5932(13) yes
P F5 1.5893(14) yes
P F6 1.5949(13) yes
P F2 1.6012(12) yes
P F3 1.5953(14) yes
P F1 1.5990(11) yes
N1 C23 1.474(2) yes
N1 C9 1.3642(19) yes
N1 C10 1.397(2) yes
N2 C11 1.402(2) yes
N2 C9 1.3674(19) yes
N2 C25 1.4836(19) yes
N3 C17 1.392(2) yes
N3 C16 1.3628(19) yes
N3 C24 1.462(2) yes
N4 C26 1.479(2) yes
N4 C16 1.3556(19) yes
N4 C18 1.406(2) yes
C1 C2 1.376(2) no
C1 C8 1.511(2) no
C2 C3 1.518(2) no
C3 C4 1.526(3) no
C4 C5 1.509(2) no
C5 C6 1.380(2) no
C6 C7 1.522(2) no
C7 C8 1.534(3) no
C10 C15 1.394(2) no
C10 C11 1.390(2) no
C11 C12 1.397(2) no
C12 C13 1.388(3) no
C13 C14 1.391(3) no
C14 C15 1.387(3) no
C17 C22 1.391(2) no
C17 C18 1.396(2) no
C18 C19 1.398(2) no
C19 C20 1.386(3) no
C20 C21 1.391(3) no
C21 C22 1.390(3) no
C23 C24 1.516(2) no
C25 C28 1.527(3) no
C25 C27 1.521(2) no
C26 C30 1.521(3) no
C26 C29 1.522(2) no
C1 H11 0.931(19) no
C2 H21 0.926(19) no
C3 H31 0.91(2) no
C3 H32 0.96(2) no
C4 H42 0.95(2) no
C4 H41 0.96(3) no
C5 H51 0.927(19) no
C6 H61 0.987(18) no
C7 H71 0.96(2) no
C7 H72 0.944(18) no
C8 H82 0.977(18) no
C8 H81 0.965(19) no
C12 H121 0.92(2) no
C13 H131 0.86(2) no
C14 H141 0.91(2) no
C15 H151 0.92(2) no
C19 H191 0.951(18) no
C20 H201 0.916(19) no
C21 H211 0.91(2) no
C22 H221 0.94(2) no
C23 H232 0.94(2) no
C23 H231 0.946(18) no
C24 H241 0.981(18) no
C24 H242 0.965(18) no
C25 H251 0.929(18) no
C26 H261 0.939(18) no
C27 H273 0.932(19) no
C27 H271 0.94(2) no
C27 H272 0.94(2) no
C28 H282 0.91(3) no
C28 H281 0.91(3) no
C28 H283 0.91(2) no
C29 H292 0.97(2) no
C29 H291 0.94(2) no
C29 H293 0.95(2) no
C30 H303 0.92(2) no
C30 H301 0.95(3) no
C30 H302 0.96(2) no
